data_2218355
loop_
_publ_author_name
'Xiao, Jie'
'Zhao, Hong'

_publ_section_title
;
 (4-Cyanophenyl)methylene diacetate
;
_journal_coeditor_code CI2587
_journal_issue 6
_journal_name_full 'Acta Crystallographica Section E'
_journal_page_first o986
_journal_paper_doi 10.1107/S1600536808012543
_journal_volume 64
_journal_year 2008
_chemical_formula_iupac 'C12 H11 N O4'
_chemical_formula_moiety 'C12 H11 N O4'
_chemical_formula_sum 'C12 H11 N O4'
_chemical_formula_weight 233.22
_chemical_name_systematic
;
(4-Cyanophenyl)methylene diacetate
;
_space_group_IT_number 14
_symmetry_cell_setting monoclinic
_symmetry_space_group_name_Hall '-P 2ybc'
_symmetry_space_group_name_H-M 'P 1 21/c 1'
_atom_sites_solution_hydrogens geom
_atom_sites_solution_primary direct
_atom_sites_solution_secondary difmap
_audit_creation_method SHELXL-97
_cell_angle_alpha 90.00
_cell_angle_beta 115.531(7)
_cell_angle_gamma 90.00
_cell_formula_units_Z 4
_cell_length_a 8.1389(15)
_cell_length_b 20.919(3)
_cell_length_c 7.7748(10)
_cell_measurement_reflns_used 2461
_cell_measurement_temperature 293(2)
_cell_measurement_theta_max 27.47
_cell_measurement_theta_min 3.06
_cell_volume 1194.5(3)
_computing_cell_refinement 'CrystalClear (Rigaku, 2005)'
_computing_data_collection 'CrystalClear (Rigaku, 2005)'
_computing_data_reduction 'CrystalClear (Rigaku, 2005)'
_computing_molecular_graphics 'SHELXTL (Sheldrick, 2008)'
_computing_publication_material 'SHELXL97 (Sheldrick, 2008)'
_computing_structure_refinement 'SHELXL97 (Sheldrick, 2008)'
_computing_structure_solution 'SHELXS97 (Sheldrick, 2008)'
_diffrn_ambient_temperature 293(2)
_diffrn_detector_area_resol_mean 13.6612
_diffrn_measured_fraction_theta_full 0.996
_diffrn_measured_fraction_theta_max 0.996
_diffrn_measurement_device_type 'Rigaku Mercury2'
_diffrn_measurement_method \w
_diffrn_radiation_monochromator graphite
_diffrn_radiation_source 'fine-focus sealed tube'
_diffrn_radiation_type MoK\a
_diffrn_radiation_wavelength 0.71073
_diffrn_reflns_av_R_equivalents 0.0345
_diffrn_reflns_av_sigmaI/netI 0.0242
_diffrn_reflns_limit_h_max 10
_diffrn_reflns_limit_h_min -10
_diffrn_reflns_limit_k_max 27
_diffrn_reflns_limit_k_min -27
_diffrn_reflns_limit_l_max 10
_diffrn_reflns_limit_l_min -10
_diffrn_reflns_number 11568
_diffrn_reflns_theta_full 27.48
_diffrn_reflns_theta_max 27.48
_diffrn_reflns_theta_min 3.06
_diffrn_standards_number 0
_exptl_absorpt_coefficient_mu 0.099
_exptl_absorpt_correction_T_max 0.9682
_exptl_absorpt_correction_T_min 0.9514
_exptl_absorpt_correction_type multi-scan
_exptl_absorpt_process_details '(CrystalClear; Rigaku, 2005)'
_exptl_crystal_colour colourless
_exptl_crystal_density_diffrn 1.297
_exptl_crystal_density_method 'not measured'
_exptl_crystal_description Block
_exptl_crystal_F_000 488
_exptl_crystal_size_max 0.35
_exptl_crystal_size_mid 0.30
_exptl_crystal_size_min 0.30
_refine_diff_density_max 0.195
_refine_diff_density_min -0.174
_refine_ls_extinction_method none
_refine_ls_goodness_of_fit_ref 1.106
_refine_ls_hydrogen_treatment constr
_refine_ls_matrix_type full
_refine_ls_number_parameters 156
_refine_ls_number_reflns 2723
_refine_ls_number_restraints 0
_refine_ls_restrained_S_all 1.106
_refine_ls_R_factor_all 0.0775
_refine_ls_R_factor_gt 0.0595
_refine_ls_shift/su_max 0.001
_refine_ls_shift/su_mean 0.000
_refine_ls_structure_factor_coef Fsqd
_refine_ls_weighting_details 'calc w=1/[\s^2^(Fo^2^)+(0.0727P)^2^+0.2026P] where P=(Fo^2^+2Fc^2^)/3'
_refine_ls_weighting_scheme calc
_refine_ls_wR_factor_gt 0.1508
_refine_ls_wR_factor_ref 0.1631
_reflns_number_gt 2096
_reflns_number_total 2723
_reflns_threshold_expression I>2\s(I)
_cod_data_source_file ci2587.cif
_cod_data_source_block I
_cod_depositor_comments
;
The following automatic conversions were performed:
'_symmetry_cell_setting' value 'Monoclinic' changed to 'monoclinic'
according to '/home/saulius/struct/CIF-dictionaries/cif_core.dic'
dictionary named 'cif_core.dic' version 2.4.1 from 2010-06-29.

Automatic conversion script
Id: cif_fix_enum 1527 2010-12-29 10:47:43Z saulius 

The following automatic conversions were performed:

'_symmetry_cell_setting' value 'Monoclinic' changed to 'monoclinic'
according to /home/saulius/struct/CIF-dictionaries/cif_core.dic
dictionary named 'cif_core.dic' version 2.4.1 from 2010-06-29.

Automatic conversion script
Id: cif_fix_values 1715 2011-07-08 13:25:40Z adriana 
;
_cod_original_sg_symbol_H-M 'P 21/c'
_cod_database_code 2218355
_cod_database_fobs_code 2218355

loop_
_symmetry_equiv_pos_as_xyz
'x, y, z'
'-x, y+1/2, -z+1/2'
'-x, -y, -z'
'x, -y-1/2, z-1/2'

loop_
_atom_site_type_symbol
_atom_site_label
_atom_site_fract_x
_atom_site_fract_y
_atom_site_fract_z
_atom_site_U_iso_or_equiv
_atom_site_adp_type
_atom_site_calc_flag
_atom_site_refinement_flags
_atom_site_occupancy
C C1 0.4962(2) 0.34433(9) 0.7629(3) 0.0477(4) Uani d . 1
H H1 0.5242 0.2985 0.7757 0.057 Uiso calc R 1
C C2 0.6526(2) 0.38246(9) 0.7624(2) 0.0462(4) Uani d . 1
C C3 0.8165(3) 0.35208(10) 0.8026(3) 0.0586(5) Uani d . 1
H H3 0.8287 0.3086 0.8300 0.070 Uiso calc R 1
C C4 0.9621(3) 0.38610(11) 0.8021(3) 0.0626(5) Uani d . 1
H H4 1.0722 0.3656 0.8301 0.075 Uiso calc R 1
C C5 0.9433(3) 0.45058(10) 0.7598(3) 0.0565(5) Uani d . 1
C C6 0.7805(3) 0.48137(11) 0.7208(4) 0.0693(6) Uani d . 1
H H6 0.7685 0.5249 0.6936 0.083 Uiso calc R 1
C C7 0.6354(3) 0.44710(10) 0.7223(3) 0.0627(5) Uani d . 1
H H7 0.5260 0.4677 0.6962 0.075 Uiso calc R 1
C C8 1.0936(3) 0.48634(12) 0.7541(4) 0.0701(6) Uani d . 1
C C9 0.5275(3) 0.33307(10) 1.0797(3) 0.0535(5) Uani d . 1
C C10 0.4826(4) 0.36266(13) 1.2275(4) 0.0779(7) Uani d . 1
H H10A 0.5070 0.3327 1.3292 0.117 Uiso calc R 1
H H10B 0.3561 0.3742 1.1723 0.117 Uiso calc R 1
H H10C 0.5557 0.4002 1.2768 0.117 Uiso calc R 1
C C11 0.2023(3) 0.31319(10) 0.5370(4) 0.0608(5) Uani d . 1
C C12 0.0457(3) 0.33230(13) 0.3577(4) 0.0799(7) Uani d . 1
H H12A -0.0238 0.2951 0.2961 0.120 Uiso calc R 1
H H12B 0.0895 0.3526 0.2747 0.120 Uiso calc R 1
H H12C -0.0300 0.3616 0.3860 0.120 Uiso calc R 1
N N1 1.2104(3) 0.51476(12) 0.7475(4) 0.0967(8) Uani d . 1
O O1 0.45266(18) 0.36634(6) 0.91409(19) 0.0536(4) Uani d . 1
O O2 0.6196(2) 0.28659(9) 1.0993(2) 0.0757(5) Uani d . 1
O O3 0.33842(17) 0.35734(6) 0.59147(18) 0.0545(4) Uani d . 1
O O4 0.2134(2) 0.26588(8) 0.6276(3) 0.0905(6) Uani d . 1

loop_
_atom_site_aniso_label
_atom_site_aniso_U_11
_atom_site_aniso_U_22
_atom_site_aniso_U_33
_atom_site_aniso_U_12
_atom_site_aniso_U_13
_atom_site_aniso_U_23
C1 0.0498(10) 0.0476(9) 0.0466(9) 0.0048(8) 0.0217(8) 0.0008(7)
C2 0.0465(9) 0.0503(10) 0.0406(9) 0.0022(8) 0.0178(7) -0.0018(7)
C3 0.0548(11) 0.0518(11) 0.0689(13) 0.0068(9) 0.0266(10) 0.0037(9)
C4 0.0480(11) 0.0687(13) 0.0728(14) 0.0092(9) 0.0277(10) 0.0020(10)
C5 0.0496(10) 0.0654(12) 0.0553(11) -0.0037(9) 0.0234(9) -0.0012(9)
C6 0.0612(13) 0.0515(11) 0.0986(18) -0.0007(10) 0.0377(13) 0.0069(11)
C7 0.0524(11) 0.0526(11) 0.0866(15) 0.0078(9) 0.0333(11) 0.0069(10)
C8 0.0574(13) 0.0760(15) 0.0783(16) -0.0037(11) 0.0304(11) 0.0028(12)
C9 0.0505(10) 0.0609(12) 0.0505(11) -0.0104(9) 0.0230(9) 0.0027(9)
C10 0.0912(17) 0.0936(18) 0.0642(14) -0.0232(14) 0.0478(13) -0.0149(12)
C11 0.0513(11) 0.0548(11) 0.0786(14) -0.0018(9) 0.0303(10) -0.0020(10)
C12 0.0525(12) 0.0849(16) 0.0844(17) -0.0072(11) 0.0126(11) -0.0059(13)
N1 0.0668(14) 0.0997(17) 0.129(2) -0.0114(12) 0.0470(14) 0.0127(15)
O1 0.0614(8) 0.0528(7) 0.0533(8) 0.0088(6) 0.0310(6) 0.0040(6)
O2 0.0770(11) 0.0842(11) 0.0665(10) 0.0217(9) 0.0315(8) 0.0249(8)
O3 0.0500(7) 0.0556(8) 0.0513(8) -0.0048(6) 0.0158(6) 0.0033(6)
O4 0.0642(10) 0.0731(11) 0.1270(16) -0.0078(8) 0.0344(10) 0.0250(11)

loop_
_atom_type_symbol
_atom_type_description
_atom_type_scat_dispersion_real
_atom_type_scat_dispersion_imag
_atom_type_scat_source
C C 0.0033 0.0016 'International Tables Vol C Tables 4.2.6.8 and 6.1.1.4'
H H 0.0000 0.0000 'International Tables Vol C Tables 4.2.6.8 and 6.1.1.4'
N N 0.0061 0.0033 'International Tables Vol C Tables 4.2.6.8 and 6.1.1.4'
O O 0.0106 0.0060 'International Tables Vol C Tables 4.2.6.8 and 6.1.1.4'

loop_
_geom_angle_atom_site_label_1
_geom_angle_atom_site_label_2
_geom_angle_atom_site_label_3
_geom_angle
O3 C1 O1 105.26(14)
O3 C1 C2 108.62(14)
O1 C1 C2 109.80(14)
O3 C1 H1 111.0
O1 C1 H1 111.0
C2 C1 H1 111.0
C7 C2 C3 119.60(18)
C7 C2 C1 121.08(17)
C3 C2 C1 119.32(16)
C4 C3 C2 120.36(19)
C4 C3 H3 119.8
C2 C3 H3 119.8
C5 C4 C3 119.73(19)
C5 C4 H4 120.1
C3 C4 H4 120.1
C4 C5 C6 120.28(19)
C4 C5 C8 120.14(19)
C6 C5 C8 119.6(2)
C5 C6 C7 119.7(2)
C5 C6 H6 120.1
C7 C6 H6 120.1
C2 C7 C6 120.30(19)
C2 C7 H7 119.8
C6 C7 H7 119.8
N1 C8 C5 179.2(3)
O2 C9 O1 122.60(18)
O2 C9 C10 126.2(2)
O1 C9 C10 111.2(2)
C9 C10 H10A 109.5
C9 C10 H10B 109.5
H10A C10 H10B 109.5
C9 C10 H10C 109.5
H10A C10 H10C 109.5
H10B C10 H10C 109.5
O4 C11 O3 122.2(2)
O4 C11 C12 126.4(2)
O3 C11 C12 111.37(19)
C11 C12 H12A 109.5
C11 C12 H12B 109.5
H12A C12 H12B 109.5
C11 C12 H12C 109.5
H12A C12 H12C 109.5
H12B C12 H12C 109.5
C9 O1 C1 116.28(15)
C11 O3 C1 116.52(15)

loop_
_geom_bond_atom_site_label_1
_geom_bond_atom_site_label_2
_geom_bond_distance
C1 O3 1.423(2)
C1 O1 1.441(2)
C1 C2 1.504(3)
C1 H1 0.98
C2 C7 1.381(3)
C2 C3 1.386(3)
C3 C4 1.384(3)
C3 H3 0.93
C4 C5 1.381(3)
C4 H4 0.93
C5 C6 1.384(3)
C5 C8 1.451(3)
C6 C7 1.386(3)
C6 H6 0.93
C7 H7 0.93
C8 N1 1.141(3)
C9 O2 1.197(3)
C9 O1 1.355(2)
C9 C10 1.483(3)
C10 H10A 0.96
C10 H10B 0.96
C10 H10C 0.96
C11 O4 1.196(3)
C11 O3 1.362(2)
C11 C12 1.482(3)
C12 H12A 0.96
C12 H12B 0.96
C12 H12C 0.96

loop_
_geom_hbond_atom_site_label_D
_geom_hbond_atom_site_label_H
_geom_hbond_atom_site_label_A
_geom_hbond_site_symmetry_A
_geom_hbond_distance_DH
_geom_hbond_distance_HA
_geom_hbond_distance_DA
_geom_hbond_angle_DHA
C1 H1 O2 4_565 0.98 2.56 3.351(3) 137

loop_
_cod_related_entry_id
_cod_related_entry_database
_cod_related_entry_code
1 ChemSpider 9130671
